data_7236275
loop_
_publ_author_name
'Ren, Wen'
'Wang, Xiao-Yan'
'Li, Jing-Jing'
'Tian, Mao'
'Liu, Jie'
'Ouyang, Liang'
'Wang, Jin-Hui'

_publ_section_title
;
 Efficient construction of biologically important functionalized
 polycyclic spiro-fused carbocyclicoxindoles via an asymmetric
 organocatalytic quadruple-cascade reaction
;
_journal_issue 4
_journal_name_full 'RSC Advances'
_journal_page_first 1863
_journal_paper_doi 10.1039/C6RA24910H
_journal_volume 7
_journal_year 2017
_chemical_absolute_configuration rm
_chemical_formula_sum 'C24 H20 Cl3 F N O3'
_chemical_formula_weight 495.76
_space_group_IT_number 20
_space_group_name_Hall 'C 2c 2'
_space_group_name_H-M_alt 'C 2 2 21'
_symmetry_cell_setting orthorhombic
_symmetry_space_group_name_H-M 'C 2 2 21'
_atom_sites_solution_hydrogens geom
_atom_sites_solution_primary direct
_atom_sites_solution_secondary difmap
_audit_creation_method SHELXL-97
_audit_update_record
;
2014-12-22 deposited with the CCDC.
2016-11-21 downloaded from the CCDC.
;
_cell_angle_alpha 90.00
_cell_angle_beta 90.00
_cell_angle_gamma 90.00
_cell_formula_units_Z 8
_cell_length_a 12.9969(4)
_cell_length_b 17.0693(8)
_cell_length_c 23.6874(7)
_cell_measurement_reflns_used 1480
_cell_measurement_temperature 293(2)
_cell_measurement_theta_max 53.1870
_cell_measurement_theta_min 4.6520
_cell_volume 5255.0(3)
_computing_structure_refinement 'SHELXL-97 (Sheldrick, 1997)'
_computing_structure_solution 'SHELXS-97 (Sheldrick, 1990)'
_diffrn_ambient_temperature 293(2)
_diffrn_measured_fraction_theta_full 0.993
_diffrn_measured_fraction_theta_max 0.993
_diffrn_measurement_device_type 'Xcalibur, Eos, Gemini'
_diffrn_radiation_monochromator graphite
_diffrn_radiation_source 'Enhance (Cu) X-ray Source'
_diffrn_radiation_type CuK\a
_diffrn_radiation_wavelength 1.54184
_diffrn_reflns_av_R_equivalents 0.0226
_diffrn_reflns_av_sigmaI/netI 0.0471
_diffrn_reflns_limit_h_max 15
_diffrn_reflns_limit_h_min -15
_diffrn_reflns_limit_k_max 12
_diffrn_reflns_limit_k_min -20
_diffrn_reflns_limit_l_max 27
_diffrn_reflns_limit_l_min -28
_diffrn_reflns_number 6174
_diffrn_reflns_theta_full 67.25
_diffrn_reflns_theta_max 67.25
_diffrn_reflns_theta_min 3.73
_exptl_absorpt_coefficient_mu 3.421
_exptl_absorpt_correction_T_max 0.7047
_exptl_absorpt_correction_T_min 0.6843
_exptl_absorpt_correction_type multi-scan
_exptl_absorpt_process_details sadabs
_exptl_crystal_colour colorless
_exptl_crystal_density_diffrn 1.253
_exptl_crystal_density_method 'not measured'
_exptl_crystal_description block
_exptl_crystal_F_000 2040
_exptl_crystal_size_max 0.12
_exptl_crystal_size_mid 0.11
_exptl_crystal_size_min 0.11
_refine_diff_density_max 1.395
_refine_diff_density_min -0.608
_refine_diff_density_rms 0.251
_refine_ls_abs_structure_details 'Flack H D (1983), Acta Cryst. A39, 876-881'
_refine_ls_abs_structure_Flack 0.05(8)
_refine_ls_extinction_coef 0.0047(7)
_refine_ls_extinction_expression Fc^*^=kFc[1+0.001xFc^2^\l^3^/sin(2\q)]^-1/4^
_refine_ls_extinction_method SHELXL
_refine_ls_goodness_of_fit_ref 1.305
_refine_ls_hydrogen_treatment constr
_refine_ls_matrix_type full
_refine_ls_number_parameters 292
_refine_ls_number_reflns 4044
_refine_ls_number_restraints 0
_refine_ls_restrained_S_all 1.305
_refine_ls_R_factor_all 0.1865
_refine_ls_R_factor_gt 0.1558
_refine_ls_shift/su_max 0.000
_refine_ls_shift/su_mean 0.000
_refine_ls_structure_factor_coef Fsqd
_refine_ls_weighting_details 'calc w=1/[\s^2^(Fo^2^)+(0.2000P)^2^+0.0000P] where P=(Fo^2^+2Fc^2^)/3'
_refine_ls_weighting_scheme calc
_refine_ls_wR_factor_gt 0.3569
_refine_ls_wR_factor_ref 0.3935
_reflns_number_gt 2392
_reflns_number_total 4044
_reflns_threshold_expression >2sigma(I)
_cod_data_source_file c6ra24910h2.cif
_cod_data_source_block exp_5935
_cod_original_sg_symbol_H-M C222(1)
_cod_database_code 7236275

loop_
_symmetry_equiv_pos_as_xyz
'x, y, z'
'-x, -y, z+1/2'
'-x, y, -z+1/2'
'x, -y, -z'
'x+1/2, y+1/2, z'
'-x+1/2, -y+1/2, z+1/2'
'-x+1/2, y+1/2, -z+1/2'
'x+1/2, -y+1/2, -z'

loop_
_atom_site_label
_atom_site_type_symbol
_atom_site_fract_x
_atom_site_fract_y
_atom_site_fract_z
_atom_site_U_iso_or_equiv
_atom_site_adp_type
_atom_site_occupancy
_atom_site_symmetry_multiplicity
_atom_site_calc_flag
_atom_site_refinement_flags
Cl1 Cl 0.0768(6) 0.6080(5) 0.5326(3) 0.223(3) Uani 1 1 d .
Cl2 Cl 0.2070(6) 0.7291(8) 0.4964(3) 0.310(7) Uani 1 1 d .
Cl3 Cl -0.0176(7) 0.7430(5) 0.4947(3) 0.222(3) Uani 1 1 d .
F1 F 0.3878(5) 1.1644(4) 0.7810(3) 0.111(2) Uani 1 1 d .
N1 N 0.3152(5) 1.0433(4) 0.5722(3) 0.0728(18) Uani 1 1 d .
O1 O 0.3045(5) 0.9132(4) 0.5456(2) 0.0766(16) Uani 1 1 d .
O2 O -0.0180(6) 0.8695(6) 0.6406(5) 0.135(3) Uani 1 1 d .
O3 O 0.5078(7) 0.7539(6) 0.6830(4) 0.127(3) Uani 1 1 d .
C1 C 0.3649(7) 1.1359(8) 0.7289(4) 0.091(3) Uani 1 1 d .
C2 C 0.3653(7) 1.1887(7) 0.6841(5) 0.089(3) Uani 1 1 d .
H2 H 0.3778 1.2415 0.6911 0.107 Uiso 1 1 calc R
C3 C 0.3474(7) 1.1639(6) 0.6292(5) 0.087(3) Uani 1 1 d .
H3 H 0.3488 1.1981 0.5987 0.105 Uiso 1 1 calc R
C4 C 0.3268(6) 1.0823(6) 0.6229(3) 0.071(2) Uani 1 1 d .
C5 C 0.3261(5) 1.0325(5) 0.6671(3) 0.067(2) Uani 1 1 d .
C6 C 0.3486(6) 1.0583(7) 0.7213(3) 0.077(2) Uani 1 1 d .
H6 H 0.3522 1.0234 0.7514 0.092 Uiso 1 1 calc R
C7 C 0.3020(6) 0.9508(6) 0.6465(3) 0.069(2) Uani 1 1 d .
C8 C 0.3089(6) 0.9616(6) 0.5818(3) 0.068(2) Uani 1 1 d .
C9 C 0.1875(6) 0.9317(6) 0.6594(3) 0.076(2) Uani 1 1 d .
H9 H 0.1451 0.9646 0.6348 0.091 Uiso 1 1 calc R
C10 C 0.1632(7) 0.8482(7) 0.6458(4) 0.081(2) Uani 1 1 d .
C11 C 0.2297(9) 0.7921(7) 0.6419(4) 0.089(3) Uani 1 1 d .
H11 H 0.2053 0.7415 0.6360 0.106 Uiso 1 1 calc R
C12 C 0.3409(8) 0.8036(6) 0.6461(4) 0.081(2) Uani 1 1 d .
H12 H 0.3686 0.7988 0.6078 0.097 Uiso 1 1 calc R
C13 C 0.3731(6) 0.8844(5) 0.6679(3) 0.069(2) Uani 1 1 d .
H13 H 0.3635 0.8827 0.7089 0.082 Uiso 1 1 calc R
C14 C 0.0509(9) 0.8265(8) 0.6371(5) 0.102(3) Uani 1 1 d .
H14 H 0.0363 0.7746 0.6281 0.122 Uiso 1 1 calc R
C15 C 0.3957(9) 0.7404(7) 0.6825(5) 0.097(3) Uani 1 1 d .
H15 H 0.3705 0.7452 0.7213 0.116 Uiso 1 1 calc R
C16 C 0.5445(8) 0.8219(8) 0.6683(4) 0.098(3) Uani 1 1 d .
C17 C 0.4878(6) 0.8926(7) 0.6587(3) 0.079(3) Uani 1 1 d .
C18 C 0.5387(6) 0.9604(7) 0.6417(4) 0.083(3) Uani 1 1 d .
H18 H 0.5022 1.0065 0.6354 0.100 Uiso 1 1 calc R
C19 C 0.6478(7) 0.9581(10) 0.6341(4) 0.107(4) Uani 1 1 d .
H19 H 0.6813 1.0032 0.6218 0.129 Uiso 1 1 calc R
C20 C 0.7041(7) 0.8931(10) 0.6442(5) 0.109(4) Uani 1 1 d .
H20 H 0.7753 0.8933 0.6400 0.131 Uiso 1 1 calc R
C21 C 0.6519(11) 0.8250(13) 0.6613(5) 0.136(6) Uani 1 1 d .
H21 H 0.6901 0.7799 0.6683 0.164 Uiso 1 1 calc R
C22 C 0.1549(7) 0.9492(8) 0.7220(4) 0.097(3) Uani 1 1 d .
H22A H 0.0818 0.9431 0.7258 0.146 Uiso 1 1 calc R
H22B H 0.1738 1.0019 0.7316 0.146 Uiso 1 1 calc R
H22C H 0.1892 0.9134 0.7469 0.146 Uiso 1 1 calc R
C23 C 0.3771(16) 0.6585(9) 0.6634(9) 0.157(7) Uani 1 1 d .
H23A H 0.3522 0.6589 0.6253 0.236 Uiso 1 1 calc R
H23B H 0.3268 0.6344 0.6875 0.236 Uiso 1 1 calc R
H23C H 0.4402 0.6294 0.6653 0.236 Uiso 1 1 calc R
C24 C 0.0986(16) 0.6825(15) 0.4862(6) 0.181(9) Uani 1 1 d .
H24 H 0.0989 0.6608 0.4479 0.217 Uiso 1 1 calc R

loop_
_atom_site_aniso_label
_atom_site_aniso_U_11
_atom_site_aniso_U_22
_atom_site_aniso_U_33
_atom_site_aniso_U_23
_atom_site_aniso_U_13
_atom_site_aniso_U_12
Cl1 0.238(7) 0.235(6) 0.196(5) 0.043(5) 0.050(5) -0.035(5)
Cl2 0.243(7) 0.565(17) 0.124(3) -0.008(6) 0.011(4) -0.243(10)
Cl3 0.251(8) 0.255(7) 0.159(4) -0.025(4) -0.022(5) 0.008(6)
F1 0.106(4) 0.139(6) 0.088(4) -0.040(4) -0.005(3) 0.006(4)
N1 0.072(4) 0.092(5) 0.054(3) 0.007(3) 0.003(3) 0.002(4)
O1 0.089(4) 0.092(4) 0.049(2) 0.003(3) 0.001(3) -0.009(3)
O2 0.070(4) 0.156(8) 0.180(9) 0.018(7) 0.004(5) -0.014(5)
O3 0.106(6) 0.134(7) 0.142(7) 0.060(6) 0.010(5) 0.030(6)
C1 0.068(5) 0.123(9) 0.082(6) -0.040(6) -0.007(4) 0.011(5)
C2 0.071(5) 0.103(7) 0.093(6) -0.013(6) -0.001(5) 0.017(5)
C3 0.077(5) 0.091(7) 0.094(6) 0.004(5) 0.000(5) -0.004(5)
C4 0.056(4) 0.088(6) 0.067(4) -0.006(4) -0.003(3) 0.008(4)
C5 0.050(3) 0.093(6) 0.059(4) -0.007(4) 0.001(3) -0.004(4)
C6 0.062(4) 0.110(8) 0.058(4) -0.002(5) 0.005(3) 0.002(5)
C7 0.057(3) 0.100(6) 0.049(3) 0.009(4) 0.001(3) -0.002(4)
C8 0.055(3) 0.096(6) 0.053(4) 0.002(4) 0.004(3) 0.005(4)
C9 0.060(4) 0.105(7) 0.062(4) 0.002(4) -0.003(3) 0.005(4)
C10 0.072(5) 0.096(7) 0.076(5) 0.017(5) 0.010(4) -0.014(5)
C11 0.103(7) 0.095(7) 0.068(5) 0.006(5) 0.005(5) -0.030(6)
C12 0.095(6) 0.086(6) 0.061(4) 0.011(4) 0.007(4) 0.015(5)
C13 0.063(4) 0.096(6) 0.047(3) 0.005(4) 0.001(3) 0.010(4)
C14 0.079(6) 0.122(9) 0.105(7) 0.020(7) 0.003(6) -0.022(6)
C15 0.105(7) 0.101(8) 0.085(6) 0.031(6) 0.008(5) 0.034(6)
C16 0.087(6) 0.150(10) 0.059(4) 0.006(6) 0.004(4) 0.033(7)
C17 0.056(4) 0.137(8) 0.045(3) -0.003(4) -0.002(3) 0.019(5)
C18 0.052(4) 0.119(7) 0.078(5) -0.018(6) -0.003(4) 0.000(5)
C19 0.065(5) 0.179(12) 0.078(5) -0.017(7) -0.003(4) -0.006(7)
C20 0.056(4) 0.197(13) 0.074(5) -0.014(8) 0.001(4) 0.021(7)
C21 0.114(9) 0.225(18) 0.069(6) -0.007(9) -0.003(6) 0.097(11)
C22 0.063(4) 0.150(10) 0.078(5) -0.002(6) 0.020(4) -0.009(6)
C23 0.212(18) 0.109(10) 0.151(13) 0.039(10) 0.014(13) 0.032(11)
C24 0.181(17) 0.28(3) 0.078(8) -0.035(12) 0.022(9) -0.054(18)

loop_
_atom_type_symbol
_atom_type_description
_atom_type_scat_dispersion_real
_atom_type_scat_dispersion_imag
_atom_type_scat_source
C C 0.0181 0.0091 'International Tables Vol C Tables 4.2.6.8 and 6.1.1.4'
H H 0.0000 0.0000 'International Tables Vol C Tables 4.2.6.8 and 6.1.1.4'
O O 0.0492 0.0322 'International Tables Vol C Tables 4.2.6.8 and 6.1.1.4'
N N 0.0311 0.0180 'International Tables Vol C Tables 4.2.6.8 and 6.1.1.4'
F F 0.0727 0.0534 'International Tables Vol C Tables 4.2.6.8 and 6.1.1.4'
Cl Cl 0.3639 0.7018 'International Tables Vol C Tables 4.2.6.8 and 6.1.1.4'

loop_
_geom_angle_atom_site_label_1
_geom_angle_atom_site_label_2
_geom_angle_atom_site_label_3
_geom_angle
C4 N1 C8 110.0(7)
C16 O3 C15 119.9(9)
C6 C1 F1 120.2(11)
C6 C1 C2 122.3(9)
F1 C1 C2 117.3(11)
C3 C2 C1 121.0(11)
C2 C3 C4 115.4(10)
C5 C4 N1 111.8(8)
C5 C4 C3 122.3(8)
N1 C4 C3 125.7(8)
C4 C5 C6 121.2(9)
C4 C5 C7 109.4(7)
C6 C5 C7 129.4(8)
C1 C6 C5 117.7(9)
C5 C7 C8 101.4(7)
C5 C7 C13 116.5(6)
C8 C7 C13 112.1(7)
C5 C7 C9 109.2(7)
C8 C7 C9 106.0(6)
C13 C7 C9 110.7(7)
O1 C8 N1 124.7(7)
O1 C8 C7 128.9(8)
N1 C8 C7 106.2(7)
C10 C9 C7 111.1(8)
C10 C9 C22 109.1(8)
C7 C9 C22 113.8(7)
C11 C10 C9 125.5(8)
C11 C10 C14 116.8(10)
C9 C10 C14 117.7(10)
C10 C11 C12 123.8(10)
C11 C12 C13 114.5(8)
C11 C12 C15 113.4(9)
C13 C12 C15 108.3(8)
C17 C13 C12 107.7(7)
C17 C13 C7 118.3(8)
C12 C13 C7 112.7(6)
O2 C14 C10 125.2(12)
O3 C15 C23 108.0(12)
O3 C15 C12 110.4(9)
C23 C15 C12 114.2(12)
O3 C16 C21 115.3(13)
O3 C16 C17 127.2(9)
C21 C16 C17 117.4(14)
C18 C17 C16 120.1(8)
C18 C17 C13 125.9(8)
C16 C17 C13 114.0(9)
C17 C18 C19 119.0(10)
C20 C19 C18 122.5(13)
C19 C20 C21 118.0(10)
C20 C21 C16 122.9(13)
Cl2 C24 Cl1 114.3(13)
Cl2 C24 Cl3 114.7(15)
Cl1 C24 Cl3 102.3(10)

loop_
_geom_bond_atom_site_label_1
_geom_bond_atom_site_label_2
_geom_bond_distance
Cl1 C24 1.70(2)
Cl2 C24 1.64(2)
Cl3 C24 1.84(2)
F1 C1 1.361(11)
N1 C4 1.380(11)
N1 C8 1.416(11)
O1 C8 1.192(10)
O2 C14 1.162(15)
O3 C16 1.302(15)
O3 C15 1.476(15)
C1 C6 1.354(16)
C1 C2 1.391(17)
C2 C3 1.388(15)
C3 C4 1.426(14)
C4 C5 1.348(12)
C5 C6 1.389(12)
C5 C7 1.511(13)
C7 C8 1.546(10)
C7 C13 1.547(12)
C7 C9 1.553(11)
C9 C10 1.495(15)
C9 C22 1.571(12)
C10 C11 1.293(15)
C10 C14 1.520(14)
C11 C12 1.463(15)
C12 C13 1.530(14)
C12 C15 1.554(13)
C13 C17 1.513(11)
C15 C23 1.49(2)
C16 C21 1.408(19)
C16 C17 1.432(15)
C17 C18 1.393(14)
C18 C19 1.431(12)
C19 C20 1.352(18)
C20 C21 1.41(2)
